data_1541964
loop_
_publ_author_name
'Cannillo, E.'
'Mazzi, F.'
'Rossi, G.'

_publ_section_title
;
 Crystal structure of goetzenite
;
_journal_name_full Kristallografiya
_journal_page_first 1167
_journal_page_last 1173
_journal_volume 16
_journal_year 1971
_chemical_formula_sum 'Ca2.6 F H0.9 Na0.9 O8 Si2 Ti0.5'
_chemical_name_systematic 'Na0.9 Ca2.6 Ti0.5 (Si2 O7) (O0.1 (O H)0.9) F'
_space_group_IT_number 2
_symmetry_space_group_name_Hall '-P 1'
_symmetry_space_group_name_H-M 'P -1'
_cell_angle_alpha 90
_cell_angle_beta 101.05
_cell_angle_gamma 101.31
_cell_formula_units_Z 2
_cell_length_a 9.667
_cell_length_b 5.731
_cell_length_c 7.334
_cell_volume 390.740
_citation_journal_id_ASTM KRISAJ
_cod_data_source_file Cannillo_KRISAJ_1971_192.cif
_cod_data_source_block H0.9Ca2.6F1Na0.9O8Si2Ti0.5
_cod_original_cell_volume 390.7397
_cod_original_formula_sum 'H0.9 Ca2.6 F1 Na0.9 O8 Si2 Ti0.5'
_cod_database_code 1541964

loop_
_symmetry_equiv_pos_as_xyz
x,y,z
-x,-y,-z

loop_
_atom_site_label
_atom_site_type_symbol
_atom_site_fract_x
_atom_site_fract_y
_atom_site_fract_z
_atom_site_occupancy
_atom_site_U_iso_or_equiv
Si1 Si+4 0.7197 0.7475 0.646 1 0.0
O2 O-2 0.619 0.927 0.673 1 0.0
Ca2 Ca+2 0.9859 0.4955 0.2418 1 0.0
Na2 Na+1 0.6305 0.2268 0.4075 0.4 0.0
O6 O-2 0.879 0.819 0.778 1 0.0
Ti1 Ti+4 0 0 0 1 0.0
F1 F-1 0.89 0.313 0.475 1 0.0
O3 O-2 0.614 0.925 0.127 1 0.0
O4 O-2 0.636 0.472 0.665 1 0.0
Si2 Si+4 0.721 0.7471 0.21 1 0.0
O8 O-2 0.884 0.256 0.969 1 0.0
Ca1 Ca+2 0.6389 0.2115 0.9097 1 0.0
Ca3 Ca+2 0.6305 0.2268 0.4075 0.6 0.0
O7 O-2 0.881 0.83 0.171 1 0.0
O1 O-2 0.762 0.784 0.443 1 0.0
Na1 Na+1 0 0 0.5 1 0.0
O5 O-2 0.676 0.465 0.162 1 0.0
